data_2017298
loop_
_publ_author_name
'Seela, Frank'
'Ingale, Sachin A.'
'Leonard, Peter'
'Eickmeier, Henning'
'Reuter, Hans'

_publ_section_title
;
 A toyocamycin analogue with the sugar moiety in a <i>syn</i>
 conformation
;
_journal_coeditor_code GG3204
_journal_issue 9
_journal_name_full 'Acta Crystallographica Section C'
_journal_page_first o431
_journal_page_last o434
_journal_paper_doi 10.1107/S0108270109029813
_journal_volume 65
_journal_year 2009
_chemical_formula_iupac 'C12 H13 N5 O4, 0.5H2 O'
_chemical_formula_moiety 'C12 H13 N5 O4, 0.5(H2 O)'
_chemical_formula_sum 'C12 H14 N5 O4.5'
_chemical_formula_weight 300.28
_chemical_name_systematic
;
4-amino-5-cyano-1-(\b-D-ribofuranosyl)-7<i>H</i>-
pyrrolo[2,3-<i>d</i>]pyrimidine hemihydrate
;
_space_group_IT_number 20
_symmetry_cell_setting orthorhombic
_symmetry_space_group_name_Hall 'C 2c 2'
_symmetry_space_group_name_H-M 'C 2 2 21'
_atom_sites_solution_hydrogens geom
_atom_sites_solution_primary direct
_atom_sites_solution_secondary difmap
_audit_creation_method SHELXL-97
_cell_angle_alpha 90.00
_cell_angle_beta 90.00
_cell_angle_gamma 90.00
_cell_formula_units_Z 8
_cell_length_a 9.5382(7)
_cell_length_b 9.9155(6)
_cell_length_c 28.2197(19)
_cell_measurement_reflns_used 9979
_cell_measurement_temperature 296(2)
_cell_measurement_theta_max 26.41
_cell_measurement_theta_min 2.89
_cell_volume 2668.9(3)
_computing_cell_refinement 'SAINT (Bruker, 2008)'
_computing_data_collection 'APEX2 (Bruker, 2008)'
_computing_data_reduction 'SAINT (Bruker, 2008)'
_computing_molecular_graphics 'SHELXTL (Sheldrick, 2008) and Diamond (Brandenburg & Putz, 2004)'
_computing_publication_material 'SHELXTL (Sheldrick, 2008) and PLATON (Spek, 2009)'
_computing_structure_refinement 'SHELXTL (Sheldrick, 2008)'
_computing_structure_solution 'SHELXTL (Sheldrick, 2008)'
_diffrn_ambient_temperature 296(2)
_diffrn_measured_fraction_theta_full 0.999
_diffrn_measured_fraction_theta_max 0.999
_diffrn_measurement_device_type 'Bruker APEXII CCD area-detector'
_diffrn_measurement_method '\f and \w scans'
_diffrn_radiation_monochromator graphite
_diffrn_radiation_source 'fine-focus sealed tube'
_diffrn_radiation_type MoK\a
_diffrn_radiation_wavelength 0.71073
_diffrn_reflns_av_R_equivalents 0.0390
_diffrn_reflns_av_sigmaI/netI 0.0186
_diffrn_reflns_limit_h_max 12
_diffrn_reflns_limit_h_min -11
_diffrn_reflns_limit_k_max 12
_diffrn_reflns_limit_k_min -12
_diffrn_reflns_limit_l_max 37
_diffrn_reflns_limit_l_min -37
_diffrn_reflns_number 41187
_diffrn_reflns_theta_full 27.86
_diffrn_reflns_theta_max 27.86
_diffrn_reflns_theta_min 2.89
_exptl_absorpt_coefficient_mu 0.117
_exptl_absorpt_correction_T_max 0.9884
_exptl_absorpt_correction_T_min 0.9657
_exptl_absorpt_correction_type multi-scan
_exptl_absorpt_process_details '(SADABS; Bruker, 2008)'
_exptl_crystal_colour colourless
_exptl_crystal_density_diffrn 1.495
_exptl_crystal_density_method 'not measured'
_exptl_crystal_description Splitter
_exptl_crystal_F_000 1256
_exptl_crystal_size_max 0.30
_exptl_crystal_size_mid 0.10
_exptl_crystal_size_min 0.10
_refine_diff_density_max 0.266
_refine_diff_density_min -0.213
_refine_ls_abs_structure_details 'established by known chemical absolute configuration'
_refine_ls_extinction_method none
_refine_ls_goodness_of_fit_ref 1.075
_refine_ls_hydrogen_treatment constr
_refine_ls_matrix_type full
_refine_ls_number_parameters 199
_refine_ls_number_reflns 1790
_refine_ls_number_restraints 0
_refine_ls_restrained_S_all 1.075
_refine_ls_R_factor_all 0.0365
_refine_ls_R_factor_gt 0.0313
_refine_ls_shift/su_max 0.001
_refine_ls_shift/su_mean 0.000
_refine_ls_structure_factor_coef Fsqd
_refine_ls_weighting_details 'calc w=1/[\s^2^(Fo^2^)+(0.0406P)^2^+1.5275P] where P=(Fo^2^+2Fc^2^)/3'
_refine_ls_weighting_scheme calc
_refine_ls_wR_factor_gt 0.0723
_refine_ls_wR_factor_ref 0.0752
_reflns_number_gt 1646
_reflns_number_total 1790
_reflns_threshold_expression I>2\s(I)
_cod_data_source_file gg3204.cif
_cod_data_source_block I
_cod_depositor_comments
;
The following automatic conversions were performed:
'_symmetry_cell_setting' value 'Orthorhombic' changed to 'orthorhombic'
according to '/home/saulius/struct/CIF-dictionaries/cif_core.dic'
dictionary named 'cif_core.dic' version 2.4.1 from
2010-06-29.

'_geom_bond_publ_flag' value 'Y' changed to 'y' according to
'/home/saulius/struct/CIF-dictionaries/cif_core.dic' dictionary named
'cif_core.dic' version 2.4.1 from 2010-06-29 (7
times).

'_geom_bond_publ_flag' value 'N' changed to 'n' according to
'/home/saulius/struct/CIF-dictionaries/cif_core.dic' dictionary named
'cif_core.dic' version 2.4.1 from 2010-06-29 (30
times).

'_geom_angle_publ_flag' value 'N' changed to 'n' according to
'/home/saulius/struct/CIF-dictionaries/cif_core.dic' dictionary named
'cif_core.dic' version 2.4.1 from 2010-06-29 (61
time).

'_geom_torsion_publ_flag' value 'N' changed to 'n' according to
'/home/saulius/struct/CIF-dictionaries/cif_core.dic' dictionary named
'cif_core.dic' version 2.4.1 from 2010-06-29 (41
time).

'_geom_torsion_publ_flag' value 'Y' changed to 'y' according to
'/home/saulius/struct/CIF-dictionaries/cif_core.dic' dictionary named
'cif_core.dic' version 2.4.1 from 2010-06-29 (7 times).

Automatic conversion script
Id: cif_fix_enum 1527 2010-12-29 10:47:43Z saulius 

The following automatic conversions were performed:

'_symmetry_cell_setting' value 'Orthorhombic' changed to
'orthorhombic' according to
/home/saulius/struct/CIF-dictionaries/cif_core.dic dictionary named
'cif_core.dic' version 2.4.1 from 2010-06-29.

'_geom_bond_publ_flag'
value 'Y' changed to 'y' according to
/home/saulius/struct/CIF-dictionaries/cif_core.dic dictionary named
'cif_core.dic' version 2.4.1 from 2010-06-29 (7
times).

'_geom_bond_publ_flag' value 'N' changed to 'n' according to
/home/saulius/struct/CIF-dictionaries/cif_core.dic dictionary named
'cif_core.dic' version 2.4.1 from 2010-06-29 (30
times).

'_geom_angle_publ_flag' value 'N' changed to 'n' according
to /home/saulius/struct/CIF-dictionaries/cif_core.dic dictionary
named 'cif_core.dic' version 2.4.1 from 2010-06-29 (61
time).

'_geom_torsion_publ_flag' value 'N' changed to 'n' according
to /home/saulius/struct/CIF-dictionaries/cif_core.dic dictionary
named 'cif_core.dic' version 2.4.1 from 2010-06-29 (41
time).

'_geom_torsion_publ_flag' value 'Y' changed to 'y' according
to /home/saulius/struct/CIF-dictionaries/cif_core.dic dictionary
named 'cif_core.dic' version 2.4.1 from 2010-06-29 (7 times).

Automatic conversion script
Id: cif_fix_values 1715 2011-07-08 13:25:40Z adriana 
;
_cod_database_code 2017298
_cod_database_fobs_code 2017298

loop_
_symmetry_equiv_pos_as_xyz
'x, y, z'
'-x, -y, z+1/2'
'-x, y, -z+1/2'
'x, -y, -z'
'x+1/2, y+1/2, z'
'-x+1/2, -y+1/2, z+1/2'
'-x+1/2, y+1/2, -z+1/2'
'x+1/2, -y+1/2, -z'

loop_
_atom_site_type_symbol
_atom_site_label
_atom_site_fract_x
_atom_site_fract_y
_atom_site_fract_z
_atom_site_U_iso_or_equiv
_atom_site_adp_type
_atom_site_calc_flag
_atom_site_refinement_flags
_atom_site_occupancy
_atom_site_disorder_assembly
_atom_site_disorder_group
N N1 0.01584(17) 0.65934(16) 0.96617(5) 0.0155(3) Uani d . 1 . .
C C2 -0.0650(2) 0.5842(2) 0.93975(6) 0.0146(4) Uani d . 1 . .
H H2A -0.1610 0.5988 0.9423 0.018 Uiso calc R 1 . .
N N3 -0.02344(16) 0.48767(16) 0.90916(5) 0.0121(3) Uani d . 1 . .
C C4 0.11907(19) 0.46217(18) 0.90641(6) 0.0125(4) Uani d . 1 . .
C C5 0.21173(19) 0.53915(19) 0.93384(6) 0.0123(4) Uani d . 1 . .
C C6 0.1587(2) 0.64278(19) 0.96291(6) 0.0129(4) Uani d . 1 . .
N N6 0.23575(17) 0.72814(17) 0.98799(5) 0.0164(4) Uani d . 1 . .
H H6A 0.1958 0.7891 1.0049 0.020 Uiso calc R 1 . .
H H6B 0.3257 0.7225 0.9873 0.020 Uiso calc R 1 . .
C C7 0.34664(19) 0.48597(19) 0.92184(6) 0.0128(4) Uani d . 1 . .
C C72 0.4797(2) 0.53111(19) 0.93716(6) 0.0140(4) Uani d . 1 . .
N N72 0.58793(18) 0.57019(19) 0.94905(6) 0.0209(4) Uani d . 1 . .
C C8 0.3208(2) 0.38466(19) 0.88905(6) 0.0139(4) Uani d . 1 . .
H H8A 0.3910 0.3327 0.8752 0.017 Uiso calc R 1 . .
N N9 0.18193(16) 0.36925(16) 0.87919(5) 0.0135(3) Uani d . 1 . .
C C1' -0.12782(19) 0.42849(18) 0.87687(6) 0.0129(4) Uani d . 1 . .
H H1'A -0.2217 0.4571 0.8868 0.016 Uiso calc R 1 . .
C C2' -0.1060(2) 0.46642(18) 0.82469(6) 0.0126(4) Uani d . 1 . .
H H2'A -0.0067 0.4560 0.8166 0.015 Uiso calc R 1 . .
O O2' -0.14862(14) 0.59890(13) 0.81417(5) 0.0157(3) Uani d . 1 . .
H H2'B -0.2341 0.6010 0.8110 0.024 Uiso calc R 1 . .
C C3' -0.18995(19) 0.35451(19) 0.80091(6) 0.0146(4) Uani d . 1 . .
H H3'A -0.1624 0.3404 0.7678 0.018 Uiso calc R 1 . .
O O3' -0.33225(14) 0.39620(14) 0.80541(5) 0.0210(3) Uani d . 1 . .
H H3' -0.3820 0.3489 0.7885 0.032 Uiso calc R 1 . .
C C4' -0.1574(2) 0.23186(19) 0.83233(6) 0.0134(4) Uani d . 1 . .
H H4'A -0.2427 0.1775 0.8356 0.016 Uiso calc R 1 . .
O O4' -0.11985(14) 0.28641(13) 0.87881(4) 0.0137(3) Uani d . 1 . .
C C5' -0.0396(2) 0.14183(19) 0.81490(7) 0.0145(4) Uani d . 1 . .
H H5'B -0.0229 0.0718 0.8382 0.017 Uiso calc R 1 . .
H H5'C -0.0690 0.0983 0.7858 0.017 Uiso calc R 1 . .
O O5' 0.08807(13) 0.21210(13) 0.80646(5) 0.0144(3) Uani d . 1 . .
H H5' 0.1083 0.2572 0.8298 0.022 Uiso calc R 1 . .
O O10 -0.5000 0.24101(19) 0.7500 0.0164(4) Uani d S 1 . .
H H10 -0.5464 0.1944 0.7680 0.036(8) Uiso d R 1 . .

loop_
_atom_site_aniso_label
_atom_site_aniso_U_11
_atom_site_aniso_U_22
_atom_site_aniso_U_33
_atom_site_aniso_U_12
_atom_site_aniso_U_13
_atom_site_aniso_U_23
N1 0.0109(8) 0.0193(8) 0.0162(8) 0.0011(7) -0.0012(6) -0.0060(6)
C2 0.0098(9) 0.0176(9) 0.0165(9) 0.0013(8) 0.0011(7) -0.0040(7)
N3 0.0072(7) 0.0148(7) 0.0144(7) -0.0010(6) -0.0006(6) -0.0015(6)
C4 0.0108(9) 0.0128(9) 0.0139(9) 0.0002(8) 0.0007(7) 0.0006(7)
C5 0.0106(8) 0.0135(9) 0.0127(9) 0.0002(7) -0.0005(7) 0.0022(7)
C6 0.0123(9) 0.0149(8) 0.0114(8) 0.0017(8) -0.0009(7) 0.0005(7)
N6 0.0092(8) 0.0196(9) 0.0203(9) 0.0014(7) -0.0013(6) -0.0088(7)
C7 0.0095(8) 0.0137(8) 0.0152(8) 0.0013(7) 0.0013(7) 0.0006(7)
C72 0.0122(9) 0.0157(9) 0.0140(8) 0.0036(8) 0.0016(7) -0.0010(7)
N72 0.0122(8) 0.0279(10) 0.0225(9) -0.0009(7) 0.0001(7) -0.0057(7)
C8 0.0112(9) 0.0138(9) 0.0166(9) 0.0025(7) 0.0007(7) -0.0004(7)
N9 0.0095(8) 0.0144(7) 0.0167(8) 0.0004(6) 0.0006(6) -0.0031(6)
C1' 0.0085(9) 0.0131(8) 0.0171(9) -0.0010(7) -0.0014(7) -0.0032(7)
C2' 0.0097(8) 0.0134(9) 0.0146(8) 0.0023(8) 0.0000(7) -0.0012(7)
O2' 0.0100(6) 0.0143(6) 0.0227(7) 0.0023(5) -0.0011(6) 0.0008(5)
C3' 0.0110(9) 0.0165(9) 0.0165(9) 0.0033(7) -0.0021(7) -0.0047(7)
O3' 0.0102(7) 0.0212(7) 0.0316(8) 0.0034(6) -0.0068(6) -0.0124(6)
C4' 0.0103(9) 0.0137(8) 0.0163(9) -0.0023(8) 0.0003(7) -0.0038(7)
O4' 0.0145(7) 0.0118(6) 0.0147(6) -0.0012(5) 0.0004(5) -0.0030(5)
C5' 0.0140(9) 0.0117(8) 0.0179(9) -0.0004(7) 0.0030(7) -0.0032(7)
O5' 0.0112(6) 0.0151(6) 0.0170(6) 0.0000(5) 0.0018(5) -0.0037(5)
O10 0.0148(10) 0.0156(9) 0.0187(9) 0.000 -0.0009(8) 0.000

loop_
_atom_type_symbol
_atom_type_description
_atom_type_scat_dispersion_real
_atom_type_scat_dispersion_imag
_atom_type_scat_source
C C 0.0033 0.0000 'International Tables Vol C Tables 4.2.6.8 and 6.1.1.4'
H H 0.0000 0.0000 'International Tables Vol C Tables 4.2.6.8 and 6.1.1.4'
N N 0.0061 0.0000 'International Tables Vol C Tables 4.2.6.8 and 6.1.1.4'
O O 0.0106 0.0000 'International Tables Vol C Tables 4.2.6.8 and 6.1.1.4'

loop_
_geom_angle_atom_site_label_1
_geom_angle_atom_site_label_2
_geom_angle_atom_site_label_3
_geom_angle_site_symmetry_1
_geom_angle_site_symmetry_3
_geom_angle
_geom_angle_publ_flag
C2 N1 C6 . . 118.61(16) n
N1 C2 N3 . . 126.63(17) n
N1 C2 H2A . . 116.7 n
N3 C2 H2A . . 116.7 n
C2 N3 C4 . . 117.00(16) n
C2 N3 C1' . . 118.71(15) n
C4 N3 C1' . . 123.82(15) n
N9 C4 N3 . . 126.61(17) n
N9 C4 C5 . . 114.12(16) n
N3 C4 C5 . . 119.27(17) n
C4 C5 C6 . . 119.51(17) n
C4 C5 C7 . . 103.64(16) n
C6 C5 C7 . . 136.83(18) n
N6 C6 N1 . . 115.94(17) n
N6 C6 C5 . . 125.27(18) n
N1 C6 C5 . . 118.79(17) n
C6 N6 H6A . . 120.0 n
C6 N6 H6B . . 120.0 n
H6A N6 H6B . . 120.0 n
C8 C7 C72 . . 126.33(17) n
C8 C7 C5 . . 105.37(16) n
C72 C7 C5 . . 128.18(16) n
N72 C72 C7 . . 178.6(2) n
N9 C8 C7 . . 112.94(17) n
N9 C8 H8A . . 123.5 n
C7 C8 H8A . . 123.5 n
C4 N9 C8 . . 103.93(16) n
O4' C1' N3 . . 109.71(15) n
O4' C1' C2' . . 105.94(14) n
N3 C1' C2' . . 113.88(15) n
O4' C1' H1'A . . 109.1 n
N3 C1' H1'A . . 109.1 n
C2' C1' H1'A . . 109.1 n
O2' C2' C3' . . 115.79(15) n
O2' C2' C1' . . 113.10(15) n
C3' C2' C1' . . 99.96(14) n
O2' C2' H2'A . . 109.2 n
C3' C2' H2'A . . 109.2 n
C1' C2' H2'A . . 109.2 n
C2' O2' H2'B . . 109.5 n
O3' C3' C2' . . 104.48(14) n
O3' C3' C4' . . 111.76(16) n
C2' C3' C4' . . 102.47(14) n
O3' C3' H3'A . . 112.5 n
C2' C3' H3'A . . 112.5 n
C4' C3' H3'A . . 112.5 n
C3' O3' H3' . . 109.5 n
O4' C4' C5' . . 109.09(15) n
O4' C4' C3' . . 105.91(14) n
C5' C4' C3' . . 115.35(16) n
O4' C4' H4'A . . 108.8 n
C5' C4' H4'A . . 108.8 n
C3' C4' H4'A . . 108.8 n
C1' O4' C4' . . 108.71(14) n
O5' C5' C4' . . 113.57(15) n
O5' C5' H5'B . . 108.9 n
C4' C5' H5'B . . 108.9 n
O5' C5' H5'C . . 108.9 n
C4' C5' H5'C . . 108.9 n
H5'B C5' H5'C . . 107.7 n
C5' O5' H5' . . 109.5 n

loop_
_geom_bond_atom_site_label_1
_geom_bond_atom_site_label_2
_geom_bond_site_symmetry_2
_geom_bond_distance
_geom_bond_publ_flag
N1 C2 . 1.306(2) y
N1 C6 . 1.375(3) n
C2 N3 . 1.349(2) n
C2 H2A . 0.9300 n
N3 C4 . 1.385(2) y
N3 C1' . 1.472(2) y
C4 N9 . 1.341(2) y
C4 C5 . 1.401(3) n
C5 C6 . 1.409(3) n
C5 C7 . 1.431(3) n
C6 N6 . 1.326(2) n
N6 H6A . 0.8600 n
N6 H6B . 0.8600 n
C7 C8 . 1.388(3) n
C7 C72 . 1.414(3) y
C72 N72 . 1.153(3) y
C8 N9 . 1.362(3) y
C8 H8A . 0.9300 n
C1' O4' . 1.412(2) n
C1' C2' . 1.534(2) n
C1' H1'A . 0.9800 n
C2' O2' . 1.407(2) n
C2' C3' . 1.524(3) n
C2' H2'A . 0.9800 n
O2' H2'B . 0.8200 n
C3' O3' . 1.424(2) n
C3' C4' . 1.537(3) n
C3' H3'A . 0.9800 n
O3' H3' . 0.8200 n
C4' O4' . 1.463(2) n
C4' C5' . 1.517(3) n
C4' H4'A . 0.9800 n
C5' O5' . 1.423(2) n
C5' H5'B . 0.9700 n
C5' H5'C . 0.9700 n
O5' H5' . 0.8200 n
O10 H10 . 0.8170 n

loop_
_geom_hbond_atom_site_label_D
_geom_hbond_atom_site_label_H
_geom_hbond_atom_site_label_A
_geom_hbond_site_symmetry_A
_geom_hbond_distance_DH
_geom_hbond_distance_HA
_geom_hbond_distance_DA
_geom_hbond_angle_DHA
O10 H10 O2' 5_445 0.82 1.88 2.6971(17) 174.4
O5' H5' N9 . 0.82 1.92 2.728(2) 171.0
O3' H3' O10 . 0.82 1.90 2.7153(17) 178.9
O2' H2'B O5' 5_455 0.82 2.03 2.7594(18) 148.4
N6 H6B N1 8_567 0.86 2.53 3.171(2) 132.4
N6 H6A N72 8_467 0.86 2.17 3.024(2) 175.4

loop_
_geom_torsion_atom_site_label_1
_geom_torsion_atom_site_label_2
_geom_torsion_atom_site_label_3
_geom_torsion_atom_site_label_4
_geom_torsion_site_symmetry_1
_geom_torsion_site_symmetry_2
_geom_torsion_site_symmetry_3
_geom_torsion_site_symmetry_4
_geom_torsion
_geom_torsion_publ_flag
C6 N1 C2 N3 . . . . 1.1(3) n
N1 C2 N3 C4 . . . . 2.2(3) n
N1 C2 N3 C1' . . . . -170.30(18) n
C2 N3 C4 N9 . . . . 178.61(17) n
C1' N3 C4 N9 . . . . -9.3(3) n
C2 N3 C4 C5 . . . . -2.0(3) n
C1' N3 C4 C5 . . . . 170.10(16) n
N9 C4 C5 C6 . . . . 178.17(16) n
N3 C4 C5 C6 . . . . -1.3(3) n
N9 C4 C5 C7 . . . . -0.2(2) n
N3 C4 C5 C7 . . . . -179.71(17) n
C2 N1 C6 N6 . . . . 175.38(16) y
C2 N1 C6 C5 . . . . -4.5(3) n
C4 C5 C6 N6 . . . . -175.27(17) y
C7 C5 C6 N6 . . . . 2.4(3) n
C4 C5 C6 N1 . . . . 4.6(3) n
C7 C5 C6 N1 . . . . -177.7(2) n
C4 C5 C7 C8 . . . . 0.05(19) n
C6 C5 C7 C8 . . . . -177.9(2) n
C4 C5 C7 C72 . . . . 176.20(19) n
C6 C5 C7 C72 . . . . -1.7(3) y
C72 C7 C8 N9 . . . . -176.12(18) y
C5 C7 C8 N9 . . . . 0.1(2) n
N3 C4 N9 C8 . . . . 179.74(18) n
C5 C4 N9 C8 . . . . 0.3(2) n
C7 C8 N9 C4 . . . . -0.2(2) n
C2 N3 C1' O4' . . . . -130.59(17) y
C4 N3 C1' O4' . . . . 57.5(2) y
C2 N3 C1' C2' . . . . 110.87(18) n
C4 N3 C1' C2' . . . . -61.1(2) n
O4' C1' C2' O2' . . . . 163.43(15) n
N3 C1' C2' O2' . . . . -75.90(19) n
O4' C1' C2' C3' . . . . 39.72(17) n
N3 C1' C2' C3' . . . . 160.38(15) n
O2' C2' C3' O3' . . . . -43.1(2) n
C1' C2' C3' O3' . . . . 78.69(17) n
O2' C2' C3' C4' . . . . -159.82(15) n
C1' C2' C3' C4' . . . . -38.00(17) n
O3' C3' C4' O4' . . . . -86.42(17) n
C2' C3' C4' O4' . . . . 24.92(19) n
O3' C3' C4' C5' . . . . 152.82(16) n
C2' C3' C4' C5' . . . . -95.84(18) n
N3 C1' O4' C4' . . . . -148.44(14) n
C2' C1' O4' C4' . . . . -25.10(19) n
C5' C4' O4' C1' . . . . 124.70(16) n
C3' C4' O4' C1' . . . . 0.0(2) n
O4' C4' C5' O5' . . . . -64.63(19) n
C3' C4' C5' O5' . . . . 54.4(2) y

loop_
_cod_related_entry_id
_cod_related_entry_database
_cod_related_entry_code
1 ChemSpider 30654189
